data_2227099
loop_
_publ_author_name
'Jasinski, Jerry P.'
'Pek, Albert E.'
'Mayekar, A. N.'
'Yathirajan, H. S.'
'Narayana, B.'

_publ_section_title
;
 8-Bromo-1,3-diphenyl-2,3-dihydro-1<i>H</i>-naphtho[1,2-<i>e</i>][1,3]oxazine
;
_journal_coeditor_code TK2687
_journal_issue 8
_journal_name_full 'Acta Crystallographica Section E'
_journal_page_first o2053
_journal_page_last o2054
_journal_paper_doi 10.1107/S1600536810026553
_journal_volume 66
_journal_year 2010
_chemical_formula_iupac 'C24 H18 Br N O'
_chemical_formula_moiety 'C24 H18 Br N O'
_chemical_formula_sum 'C24 H18 Br N O'
_chemical_formula_weight 416.30
_chemical_name_systematic
;
8-Bromo-1,3-diphenyl-2,3-dihydro-1<i>H</i>-naphtho[1,2-<i>e</i>][1,3]oxazine
;
_space_group_IT_number 14
_symmetry_cell_setting monoclinic
_symmetry_space_group_name_Hall '-P 2ybc'
_symmetry_space_group_name_H-M 'P 1 21/c 1'
_atom_sites_solution_hydrogens geom
_atom_sites_solution_primary direct
_atom_sites_solution_secondary difmap
_cell_angle_alpha 90.00
_cell_angle_beta 91.893(2)
_cell_angle_gamma 90.00
_cell_formula_units_Z 4
_cell_length_a 7.7617(11)
_cell_length_b 20.092(3)
_cell_length_c 11.5094(16)
_cell_measurement_reflns_used 5049
_cell_measurement_temperature 100
_cell_measurement_theta_max 31.21
_cell_measurement_theta_min 2.63
_cell_volume 1793.9(4)
_computing_cell_refinement 'SAINT (Bruker, 2008)'
_computing_data_collection 'APEX2 (Bruker, 2008)'
_computing_data_reduction 'SAINT (Bruker, 2008)'
_computing_molecular_graphics 'SHELXTL (Sheldrick, 2008)'
_computing_publication_material 'SHELXTL (Sheldrick, 2008) and PLATON (Spek, 2009)'
_computing_structure_refinement 'SHELXTL (Sheldrick, 2008)'
_computing_structure_solution 'SHELXS97 (Sheldrick, 2008)'
_diffrn_ambient_temperature 100
_diffrn_measured_fraction_theta_full 0.999
_diffrn_measured_fraction_theta_max 0.911
_diffrn_measurement_device_type 'Bruker APEXII CCD'
_diffrn_measurement_method '\w scans'
_diffrn_radiation_monochromator graphite
_diffrn_radiation_source 'fine-focus sealed tube'
_diffrn_radiation_type MoK\a
_diffrn_radiation_wavelength 0.71073
_diffrn_reflns_av_R_equivalents 0.0248
_diffrn_reflns_av_sigmaI/netI 0.0318
_diffrn_reflns_limit_h_max 10
_diffrn_reflns_limit_h_min -11
_diffrn_reflns_limit_k_max 28
_diffrn_reflns_limit_k_min -22
_diffrn_reflns_limit_l_max 16
_diffrn_reflns_limit_l_min -16
_diffrn_reflns_number 14693
_diffrn_reflns_theta_full 25.00
_diffrn_reflns_theta_max 31.28
_diffrn_reflns_theta_min 2.03
_exptl_absorpt_coefficient_mu 2.305
_exptl_absorpt_correction_T_max 0.4992
_exptl_absorpt_correction_T_min 0.3637
_exptl_absorpt_correction_type multi-scan
_exptl_absorpt_process_details '(SADABS; Bruker, 2008)'
_exptl_crystal_colour colourless
_exptl_crystal_density_diffrn 1.541
_exptl_crystal_density_method 'not measured'
_exptl_crystal_description block
_exptl_crystal_F_000 848
_exptl_crystal_size_max 0.55
_exptl_crystal_size_mid 0.50
_exptl_crystal_size_min 0.35
_refine_diff_density_max 1.636
_refine_diff_density_min -0.835
_refine_ls_extinction_method none
_refine_ls_goodness_of_fit_ref 1.034
_refine_ls_hydrogen_treatment constr
_refine_ls_matrix_type full
_refine_ls_number_parameters 244
_refine_ls_number_reflns 5341
_refine_ls_number_restraints 0
_refine_ls_restrained_S_all 1.034
_refine_ls_R_factor_all 0.0512
_refine_ls_R_factor_gt 0.0396
_refine_ls_shift/su_max 0.001
_refine_ls_shift/su_mean 0.000
_refine_ls_structure_factor_coef Fsqd
_refine_ls_weighting_details 'calc w=1/[\s^2^(Fo^2^)+(0.0531P)^2^+1.7790P] where P=(Fo^2^+2Fc^2^)/3'
_refine_ls_weighting_scheme calc
_refine_ls_wR_factor_gt 0.0985
_refine_ls_wR_factor_ref 0.1046
_reflns_number_gt 4426
_reflns_number_total 5341
_reflns_threshold_expression I>2sigma(I)
_cod_data_source_file tk2687.cif
_cod_data_source_block I
_cod_original_sg_symbol_H-M 'P 21/c'
_cod_database_code 2227099
_cod_database_fobs_code 2227099

loop_
_symmetry_equiv_pos_as_xyz
'x, y, z'
'-x, y+1/2, -z+1/2'
'-x, -y, -z'
'x, -y-1/2, z-1/2'

loop_
_atom_site_type_symbol
_atom_site_label
_atom_site_fract_x
_atom_site_fract_y
_atom_site_fract_z
_atom_site_U_iso_or_equiv
_atom_site_adp_type
_atom_site_calc_flag
_atom_site_refinement_flags
_atom_site_occupancy
_atom_site_disorder_assembly
_atom_site_disorder_group
Br Br1 0.26837(3) 0.385264(10) 0.377762(19) 0.02407(8) Uani d . 1 . .
C C11 0.1161(2) 0.04955(10) 0.22310(16) 0.0149(4) Uani d . 1 . .
H H16 0.1739 0.0708 0.1584 0.018 Uiso calc R 1 . .
C C7 0.1858(2) 0.08276(10) 0.33364(16) 0.0137(3) Uani d . 1 . .
C C5 0.2088(2) 0.15294(10) 0.34152(16) 0.0144(3) Uani d . 1 . .
C C8 0.2413(3) 0.04374(10) 0.42586(16) 0.0149(4) Uani d . 1 . .
C C4 0.2910(2) 0.18121(10) 0.44282(16) 0.0153(4) Uani d . 1 . .
C C9 0.3260(3) 0.07139(10) 0.52570(17) 0.0172(4) Uani d . 1 . .
H H9 0.3645 0.0437 0.5860 0.021 Uiso calc R 1 . .
C C10 0.3511(3) 0.13830(11) 0.53356(17) 0.0177(4) Uani d . 1 . .
H H10 0.4081 0.1561 0.5988 0.021 Uiso calc R 1 . .
C C3 0.3107(3) 0.25095(10) 0.45246(17) 0.0169(4) Uani d . 1 . .
H H3 0.3651 0.2693 0.5181 0.020 Uiso calc R 1 . .
C C2 0.2494(3) 0.29135(11) 0.36489(18) 0.0185(4) Uani d . 1 . .
C C1 0.1708(3) 0.26470(11) 0.26294(18) 0.0193(4) Uani d . 1 . .
H H1 0.1321 0.2928 0.2034 0.023 Uiso calc R 1 . .
C C6 0.1517(3) 0.19715(10) 0.25210(17) 0.0170(4) Uani d . 1 . .
H H6 0.1000 0.1799 0.1846 0.020 Uiso calc R 1 . .
N N1 0.1653(3) -0.02094(9) 0.22166(16) 0.0231(4) Uani d . 1 . .
H H2 0.2104 -0.0405 0.1636 0.028 Uiso calc R 1 . .
C C12 0.1297(3) -0.05220(11) 0.32674(19) 0.0220(4) Uani d . 1 . .
H H13 0.0061 -0.0483 0.3402 0.026 Uiso calc R 1 . .
O O1 0.2269(2) -0.02379(7) 0.42750(12) 0.0207(3) Uani d . 1 . .
C C13 -0.0762(2) 0.05797(9) 0.19911(16) 0.0131(3) Uani d . 1 . .
C C14 -0.1404(3) 0.05611(10) 0.08416(17) 0.0154(4) Uani d . 1 . .
H H27 -0.0651 0.0515 0.0235 0.018 Uiso calc R 1 . .
C C19 0.1801(3) -0.12560(11) 0.33218(19) 0.0232(4) Uani d . 1 . .
C C24 0.1387(3) -0.16039(11) 0.43087(18) 0.0215(4) Uani d . 1 . .
H H18 0.0831 -0.1385 0.4901 0.026 Uiso calc R 1 . .
C C22 0.2638(3) -0.26054(12) 0.3568(2) 0.0261(5) Uani d . 1 . .
H H21 0.2919 -0.3053 0.3654 0.031 Uiso calc R 1 . .
C C23 0.1781(3) -0.22716(11) 0.44351(19) 0.0233(4) Uani d . 1 . .
H H22 0.1473 -0.2498 0.5102 0.028 Uiso calc R 1 . .
C C20 0.2633(3) -0.15863(12) 0.2441(2) 0.0279(5) Uani d . 1 . .
H H19 0.2902 -0.1361 0.1765 0.033 Uiso calc R 1 . .
C C21 0.3069(3) -0.22641(13) 0.2574(2) 0.0284(5) Uani d . 1 . .
H H20 0.3648 -0.2483 0.1991 0.034 Uiso calc R 1 . .
C C15 -0.3168(3) 0.06123(11) 0.06044(18) 0.0196(4) Uani d . 1 . .
H H26 -0.3592 0.0590 -0.0160 0.023 Uiso calc R 1 . .
C C18 -0.1906(3) 0.06585(10) 0.28794(17) 0.0167(4) Uani d . 1 . .
H H23 -0.1490 0.0669 0.3646 0.020 Uiso calc R 1 . .
C C17 -0.3669(3) 0.07221(11) 0.26411(19) 0.0213(4) Uani d . 1 . .
H H24 -0.4421 0.0781 0.3245 0.026 Uiso calc R 1 . .
C C16 -0.4300(3) 0.06968(11) 0.1503(2) 0.0222(4) Uani d . 1 . .
H H25 -0.5477 0.0736 0.1340 0.027 Uiso calc R 1 . .

loop_
_atom_site_aniso_label
_atom_site_aniso_U_11
_atom_site_aniso_U_22
_atom_site_aniso_U_33
_atom_site_aniso_U_12
_atom_site_aniso_U_13
_atom_site_aniso_U_23
Br1 0.03207(13) 0.01420(11) 0.02574(12) 0.00133(8) -0.00214(8) 0.00038(8)
C11 0.0146(8) 0.0182(9) 0.0117(8) 0.0015(7) 0.0003(6) -0.0008(7)
C7 0.0106(8) 0.0179(9) 0.0127(8) -0.0001(7) 0.0007(6) 0.0006(7)
C5 0.0114(8) 0.0183(9) 0.0136(8) 0.0001(7) -0.0003(6) 0.0010(7)
C8 0.0179(9) 0.0130(9) 0.0138(8) -0.0031(7) 0.0021(7) 0.0006(7)
C4 0.0147(8) 0.0167(9) 0.0144(8) 0.0003(7) 0.0011(6) -0.0002(7)
C9 0.0229(10) 0.0164(9) 0.0122(8) -0.0002(7) -0.0018(7) 0.0020(7)
C10 0.0228(10) 0.0171(9) 0.0130(8) -0.0006(7) -0.0030(7) -0.0005(7)
C3 0.0181(9) 0.0148(9) 0.0177(9) 0.0003(7) -0.0002(7) -0.0014(7)
C2 0.0196(9) 0.0150(9) 0.0209(9) 0.0007(7) 0.0017(7) 0.0014(7)
C1 0.0184(9) 0.0198(10) 0.0194(9) 0.0017(7) -0.0024(7) 0.0034(8)
C6 0.0161(9) 0.0190(9) 0.0158(8) 0.0005(7) -0.0018(7) 0.0016(7)
N1 0.0328(10) 0.0190(9) 0.0171(8) 0.0099(7) -0.0040(7) -0.0050(7)
C12 0.0231(10) 0.0217(10) 0.0210(10) -0.0012(8) -0.0007(8) -0.0004(8)
O1 0.0352(8) 0.0141(7) 0.0127(6) -0.0047(6) -0.0025(6) 0.0015(5)
C13 0.0133(8) 0.0110(8) 0.0151(8) -0.0006(6) 0.0003(6) 0.0008(6)
C14 0.0172(9) 0.0139(9) 0.0150(8) 0.0003(7) -0.0006(7) -0.0001(7)
C19 0.0342(12) 0.0167(10) 0.0184(9) -0.0058(8) -0.0035(8) -0.0003(7)
C24 0.0310(11) 0.0160(10) 0.0172(9) -0.0010(8) -0.0044(8) -0.0007(7)
C22 0.0271(11) 0.0185(10) 0.0322(12) 0.0030(8) -0.0083(9) -0.0003(9)
C23 0.0323(11) 0.0170(10) 0.0202(9) -0.0038(8) -0.0049(8) 0.0040(8)
C20 0.0375(13) 0.0260(12) 0.0202(10) -0.0105(10) 0.0029(9) -0.0002(9)
C21 0.0252(11) 0.0316(13) 0.0285(11) -0.0040(9) 0.0024(9) -0.0091(10)
C15 0.0167(9) 0.0214(10) 0.0202(9) -0.0025(7) -0.0060(7) 0.0015(8)
C18 0.0183(9) 0.0178(9) 0.0140(8) -0.0001(7) 0.0015(7) 0.0026(7)
C17 0.0156(9) 0.0228(10) 0.0259(10) 0.0000(8) 0.0055(8) 0.0060(8)
C16 0.0125(9) 0.0226(10) 0.0313(11) -0.0033(7) -0.0018(8) 0.0084(9)

loop_
_atom_type_symbol
_atom_type_description
_atom_type_scat_dispersion_real
_atom_type_scat_dispersion_imag
_atom_type_scat_source
C C 0.0033 0.0016 'International Tables Vol C Tables 4.2.6.8 and 6.1.1.4'
H H 0.0000 0.0000 'International Tables Vol C Tables 4.2.6.8 and 6.1.1.4'
N N 0.0061 0.0033 'International Tables Vol C Tables 4.2.6.8 and 6.1.1.4'
O O 0.0106 0.0060 'International Tables Vol C Tables 4.2.6.8 and 6.1.1.4'
Br Br -0.2901 2.4595 'International Tables Vol C Tables 4.2.6.8 and 6.1.1.4'

loop_
_geom_angle_atom_site_label_1
_geom_angle_atom_site_label_2
_geom_angle_atom_site_label_3
_geom_angle_site_symmetry_1
_geom_angle_site_symmetry_3
_geom_angle
_geom_angle_publ_flag
N1 C11 C13 . . 111.12(16) ?
N1 C11 C7 . . 110.33(15) ?
C13 C11 C7 . . 115.09(16) ?
N1 C11 H16 . . 106.6 ?
C13 C11 H16 . . 106.6 ?
C7 C11 H16 . . 106.6 ?
C8 C7 C5 . . 118.64(17) ?
C8 C7 C11 . . 119.26(18) ?
C5 C7 C11 . . 121.90(16) ?
C6 C5 C7 . . 122.55(17) ?
C6 C5 C4 . . 117.61(18) ?
C7 C5 C4 . . 119.84(17) ?
O1 C8 C7 . . 123.66(17) ?
O1 C8 C9 . . 114.54(17) ?
C7 C8 C9 . . 121.75(18) ?
C3 C4 C10 . . 120.77(18) ?
C3 C4 C5 . . 120.17(18) ?
C10 C4 C5 . . 119.06(18) ?
C10 C9 C8 . . 120.16(18) ?
C10 C9 H9 . . 119.9 ?
C8 C9 H9 . . 119.9 ?
C9 C10 C4 . . 120.50(18) ?
C9 C10 H10 . . 119.8 ?
C4 C10 H10 . . 119.8 ?
C2 C3 C4 . . 119.77(18) ?
C2 C3 H3 . . 120.1 ?
C4 C3 H3 . . 120.1 ?
C3 C2 C1 . . 121.2(2) ?
C3 C2 Br1 . . 120.56(16) ?
C1 C2 Br1 . . 118.21(15) ?
C6 C1 C2 . . 119.62(19) ?
C6 C1 H1 . . 120.2 ?
C2 C1 H1 . . 120.2 ?
C1 C6 C5 . . 121.57(18) ?
C1 C6 H6 . . 119.2 ?
C5 C6 H6 . . 119.2 ?
C12 N1 C11 . . 111.40(17) ?
C12 N1 H2 . . 124.3 ?
C11 N1 H2 . . 124.3 ?
N1 C12 O1 . . 113.24(18) ?
N1 C12 C19 . . 114.31(19) ?
O1 C12 C19 . . 102.55(16) ?
N1 C12 H13 . . 108.8 ?
O1 C12 H13 . . 108.8 ?
C19 C12 H13 . . 108.8 ?
C8 O1 C12 . . 114.47(15) ?
C18 C13 C14 . . 118.95(17) ?
C18 C13 C11 . . 121.92(17) ?
C14 C13 C11 . . 119.11(17) ?
C15 C14 C13 . . 120.09(19) ?
C15 C14 H27 . . 120.0 ?
C13 C14 H27 . . 120.0 ?
C24 C19 C20 . . 119.0(2) ?
C24 C19 C12 . . 117.2(2) ?
C20 C19 C12 . . 123.8(2) ?
C19 C24 C23 . . 121.4(2) ?
C19 C24 H18 . . 119.3 ?
C23 C24 H18 . . 119.3 ?
C21 C22 C23 . . 119.2(2) ?
C21 C22 H21 . . 120.4 ?
C23 C22 H21 . . 120.4 ?
C24 C23 C22 . . 120.1(2) ?
C24 C23 H22 . . 119.9 ?
C22 C23 H22 . . 119.9 ?
C19 C20 C21 . . 119.9(2) ?
C19 C20 H19 . . 120.1 ?
C21 C20 H19 . . 120.1 ?
C22 C21 C20 . . 120.3(2) ?
C22 C21 H20 . . 119.8 ?
C20 C21 H20 . . 119.8 ?
C16 C15 C14 . . 120.37(19) ?
C16 C15 H26 . . 119.8 ?
C14 C15 H26 . . 119.8 ?
C13 C18 C17 . . 120.99(18) ?
C13 C18 H23 . . 119.5 ?
C17 C18 H23 . . 119.5 ?
C16 C17 C18 . . 119.8(2) ?
C16 C17 H24 . . 120.1 ?
C18 C17 H24 . . 120.1 ?
C17 C16 C15 . . 119.76(19) ?
C17 C16 H25 . . 120.1 ?
C15 C16 H25 . . 120.1 ?

loop_
_geom_bond_atom_site_label_1
_geom_bond_atom_site_label_2
_geom_bond_site_symmetry_2
_geom_bond_distance
_geom_bond_publ_flag
Br1 C2 . 1.898(2) ?
C11 N1 . 1.467(3) ?
C11 C13 . 1.518(3) ?
C11 C7 . 1.520(3) ?
C11 H16 . 0.9800 ?
C7 C8 . 1.377(3) ?
C7 C5 . 1.424(3) ?
C5 C6 . 1.420(3) ?
C5 C4 . 1.428(3) ?
C8 O1 . 1.361(2) ?
C8 C9 . 1.418(3) ?
C4 C3 . 1.414(3) ?
C4 C10 . 1.421(3) ?
C9 C10 . 1.361(3) ?
C9 H9 . 0.9300 ?
C10 H10 . 0.9300 ?
C3 C2 . 1.367(3) ?
C3 H3 . 0.9300 ?
C2 C1 . 1.410(3) ?
C1 C6 . 1.370(3) ?
C1 H1 . 0.9300 ?
C6 H6 . 0.9300 ?
N1 C12 . 1.399(3) ?
N1 H2 . 0.8600 ?
C12 O1 . 1.477(3) ?
C12 C19 . 1.527(3) ?
C12 H13 . 0.9800 ?
C13 C18 . 1.385(3) ?
C13 C14 . 1.399(3) ?
C14 C15 . 1.391(3) ?
C14 H27 . 0.9300 ?
C19 C24 . 1.381(3) ?
C19 C20 . 1.388(3) ?
C24 C23 . 1.383(3) ?
C24 H18 . 0.9300 ?
C22 C21 . 1.384(4) ?
C22 C23 . 1.390(3) ?
C22 H21 . 0.9300 ?
C23 H22 . 0.9300 ?
C20 C21 . 1.410(4) ?
C20 H19 . 0.9300 ?
C21 H20 . 0.9300 ?
C15 C16 . 1.389(3) ?
C15 H26 . 0.9300 ?
C18 C17 . 1.393(3) ?
C18 H23 . 0.9300 ?
C17 C16 . 1.384(3) ?
C17 H24 . 0.9300 ?
C16 H25 . 0.9300 ?

loop_
_geom_torsion_atom_site_label_1
_geom_torsion_atom_site_label_2
_geom_torsion_atom_site_label_3
_geom_torsion_atom_site_label_4
_geom_torsion_site_symmetry_1
_geom_torsion_site_symmetry_2
_geom_torsion_site_symmetry_3
_geom_torsion_site_symmetry_4
_geom_torsion
_geom_torsion_publ_flag
N1 C11 C7 C8 . . . . -16.2(2) ?
C13 C11 C7 C8 . . . . 110.5(2) ?
N1 C11 C7 C5 . . . . 158.55(18) ?
C13 C11 C7 C5 . . . . -74.7(2) ?
C8 C7 C5 C6 . . . . -178.32(19) ?
C11 C7 C5 C6 . . . . 6.9(3) ?
C8 C7 C5 C4 . . . . 1.2(3) ?
C11 C7 C5 C4 . . . . -173.63(17) ?
C5 C7 C8 O1 . . . . -179.57(18) ?
C11 C7 C8 O1 . . . . -4.6(3) ?
C5 C7 C8 C9 . . . . -2.4(3) ?
C11 C7 C8 C9 . . . . 172.48(18) ?
C6 C5 C4 C3 . . . . 1.0(3) ?
C7 C5 C4 C3 . . . . -178.53(18) ?
C6 C5 C4 C10 . . . . -179.44(18) ?
C7 C5 C4 C10 . . . . 1.1(3) ?
O1 C8 C9 C10 . . . . 178.84(19) ?
C7 C8 C9 C10 . . . . 1.5(3) ?
C8 C9 C10 C4 . . . . 0.8(3) ?
C3 C4 C10 C9 . . . . 177.5(2) ?
C5 C4 C10 C9 . . . . -2.1(3) ?
C10 C4 C3 C2 . . . . -179.0(2) ?
C5 C4 C3 C2 . . . . 0.6(3) ?
C4 C3 C2 C1 . . . . -1.9(3) ?
C4 C3 C2 Br1 . . . . 178.18(15) ?
C3 C2 C1 C6 . . . . 1.5(3) ?
Br1 C2 C1 C6 . . . . -178.55(16) ?
C2 C1 C6 C5 . . . . 0.2(3) ?
C7 C5 C6 C1 . . . . 178.12(19) ?
C4 C5 C6 C1 . . . . -1.4(3) ?
C13 C11 N1 C12 . . . . -80.4(2) ?
C7 C11 N1 C12 . . . . 48.5(2) ?
C11 N1 C12 O1 . . . . -62.2(2) ?
C11 N1 C12 C19 . . . . -179.14(17) ?
C7 C8 O1 C12 . . . . -6.1(3) ?
C9 C8 O1 C12 . . . . 176.55(18) ?
N1 C12 O1 C8 . . . . 39.9(2) ?
C19 C12 O1 C8 . . . . 163.56(18) ?
N1 C11 C13 C18 . . . . 97.4(2) ?
C7 C11 C13 C18 . . . . -28.9(3) ?
N1 C11 C13 C14 . . . . -81.0(2) ?
C7 C11 C13 C14 . . . . 152.64(18) ?
C18 C13 C14 C15 . . . . -0.9(3) ?
C11 C13 C14 C15 . . . . 177.60(19) ?
N1 C12 C19 C24 . . . . -176.1(2) ?
O1 C12 C19 C24 . . . . 60.9(2) ?
N1 C12 C19 C20 . . . . 3.5(3) ?
O1 C12 C19 C20 . . . . -119.5(2) ?
C20 C19 C24 C23 . . . . 0.0(3) ?
C12 C19 C24 C23 . . . . 179.6(2) ?
C19 C24 C23 C22 . . . . 1.1(3) ?
C21 C22 C23 C24 . . . . -0.8(3) ?
C24 C19 C20 C21 . . . . -1.2(3) ?
C12 C19 C20 C21 . . . . 179.2(2) ?
C23 C22 C21 C20 . . . . -0.4(3) ?
C19 C20 C21 C22 . . . . 1.4(4) ?
C13 C14 C15 C16 . . . . 1.4(3) ?
C14 C13 C18 C17 . . . . -0.3(3) ?
C11 C13 C18 C17 . . . . -178.75(19) ?
C13 C18 C17 C16 . . . . 1.0(3) ?
C18 C17 C16 C15 . . . . -0.4(3) ?
C14 C15 C16 C17 . . . . -0.8(3) ?
